data_7056414
loop_
_publ_author_name
'Liu, Tianlin'
'Qi, Xiujuan'
'Wang, Kangcai'
'Zhang, Jiaheng'
'Zhang, Wenquan'
'Zhang, Qinghua'

_publ_section_title
;
 Green primary energetic materials based on
 N-(3-nitro-1-(trinitromethyl)-1H-1,2,4-triazol-5-yl)nitramide
;
_journal_name_full 'New J. Chem.'
_journal_paper_doi 10.1039/C7NJ01917C
_journal_year 2017
_chemical_formula_moiety 'C3 N9 O10, H4 N O, H2 O'
_chemical_formula_sum 'C3 H6 N10 O12'
_chemical_formula_weight 374.18
_chemical_name_systematic
;
 ? 
;
_space_group_crystal_system monoclinic
_space_group_IT_number 4
_space_group_name_Hall 'P 2yb'
_space_group_name_H-M_alt 'P 1 21 1'
_symmetry_space_group_name_Hall 'P 2yb'
_symmetry_space_group_name_H-M 'P 1 21 1'
_atom_sites_solution_hydrogens mixed
_atom_sites_solution_primary direct
_audit_creation_date 2017-07-05
_audit_creation_method
;
Olex2 1.2-beta
(compiled 2017.03.28 svn.r3405 for OlexSys, GUI svn.r5361)
;
_audit_update_record
;
2017-07-09 deposited with the CCDC.
2017-07-12 downloaded from the CCDC.
;
_cell_angle_alpha 90
_cell_angle_beta 90.413(11)
_cell_angle_gamma 90
_cell_formula_units_Z 2
_cell_length_a 7.8388(15)
_cell_length_b 7.8730(15)
_cell_length_c 10.987(2)
_cell_measurement_reflns_used 2049
_cell_measurement_temperature 296(2)
_cell_measurement_theta_max 25.381
_cell_measurement_theta_min 2.599
_cell_volume 678.0(2)
_computing_cell_refinement 'SAINT v7.68A (Bruker, 2009)'
_computing_data_reduction 'SAINT v7.68A (Bruker, 2009)'
_computing_molecular_graphics 'Olex2 (Dolomanov et al., 2009)'
_computing_publication_material 'Olex2 (Dolomanov et al., 2009)'
_computing_structure_refinement 'ShelXL (Sheldrick, 2015)'
_computing_structure_solution 'ShelXT (Sheldrick, 2015)'
_diffrn_ambient_temperature 296.15
_diffrn_measured_fraction_theta_full 0.998
_diffrn_measured_fraction_theta_max 0.988
_diffrn_measurement_device_type 'Bruker APEX-II CCD'
_diffrn_measurement_method '\f and \w scans'
_diffrn_radiation_monochromator graphite
_diffrn_radiation_type MoK\a
_diffrn_radiation_wavelength 0.71073
_diffrn_reflns_av_R_equivalents 0.0417
_diffrn_reflns_av_unetI/netI 0.0694
_diffrn_reflns_Laue_measured_fraction_full 0.998
_diffrn_reflns_Laue_measured_fraction_max 0.988
_diffrn_reflns_limit_h_max 10
_diffrn_reflns_limit_h_min -10
_diffrn_reflns_limit_k_max 10
_diffrn_reflns_limit_k_min -8
_diffrn_reflns_limit_l_max 14
_diffrn_reflns_limit_l_min -14
_diffrn_reflns_number 4230
_diffrn_reflns_point_group_measured_fraction_full 0.998
_diffrn_reflns_point_group_measured_fraction_max 0.988
_diffrn_reflns_theta_full 25.242
_diffrn_reflns_theta_max 28.205
_diffrn_reflns_theta_min 1.854
_diffrn_standards_number 0
_exptl_absorpt_coefficient_mu 0.184
_exptl_absorpt_correction_T_max 0.7456
_exptl_absorpt_correction_T_min 0.5205
_exptl_absorpt_correction_type multi-scan
_exptl_absorpt_process_details
'SADABS-2008/1 (Bruker,2008) was used for absorption correction. wR2(int) was 0.1021 before and 0.0718 after correction. The Ratio of minimum to maximum transmission is 0.6981. The \l/2 correction factor is 0.0015.'
_exptl_crystal_colour colourless
_exptl_crystal_colour_primary colourless
_exptl_crystal_density_diffrn 1.833
_exptl_crystal_density_method 'not measured'
_exptl_crystal_description block
_exptl_crystal_F_000 380
_exptl_crystal_size_max 0.2
_exptl_crystal_size_mid 0.1
_exptl_crystal_size_min 0.08
_refine_diff_density_max 0.219
_refine_diff_density_min -0.227
_refine_diff_density_rms 0.046
_refine_ls_abs_structure_details
;
 Refined as an inversion twin.
;
_refine_ls_abs_structure_Flack 0(2)
_refine_ls_extinction_method none
_refine_ls_goodness_of_fit_ref 1.006
_refine_ls_hydrogen_treatment mixed
_refine_ls_matrix_type full
_refine_ls_number_parameters 258
_refine_ls_number_reflns 2832
_refine_ls_number_restraints 71
_refine_ls_restrained_S_all 1.004
_refine_ls_R_factor_all 0.0669
_refine_ls_R_factor_gt 0.0426
_refine_ls_shift/su_max 0.000
_refine_ls_shift/su_mean 0.000
_refine_ls_structure_factor_coef Fsqd
_refine_ls_weighting_details 'w=1/[\s^2^(Fo^2^)+(0.0524P)^2^] where P=(Fo^2^+2Fc^2^)/3'
_refine_ls_weighting_scheme calc
_refine_ls_wR_factor_gt 0.1068
_refine_ls_wR_factor_ref 0.1210
_reflns_Friedel_coverage 0.866
_reflns_Friedel_fraction_full 0.997
_reflns_Friedel_fraction_max 0.988
_reflns_number_gt 2034
_reflns_number_total 2832
_reflns_threshold_expression 'I > 2\s(I)'
_cod_data_source_file c7nj01917c2.cif
_cod_data_source_block mo_2016291_0m
_cod_original_cell_volume 678.1(2)
_cod_database_code 7056414
_shelx_shelxl_version_number 2014/7
_shelx_space_group_comment
;
The symmetry employed for this shelxl refinement is uniquely defined
by the following loop, which should always be used as a source of
symmetry information in preference to the above space-group names.
They are only intended as comments.
;
_olex2_refinement_description
;
1. Twinned data refinement
 Scales: 1(2)
 0(2)
2. Fixed Uiso
 At 1.5 times of:
  All N(H,H) groups, All O(H) groups, All O(H,H) groups
3. Restrained distances
 O11A-N10
 1.42 with sigma of 0.02
4. Rigid bond restraints
 All non-hydrogen atoms
 with sigma for 1-2 distances of 0.01 and sigma for 1-3 distances of 0.01
5. Uiso/Uaniso restraints and constraints
Uanis(O1W) \\sim Ueq, Uanis(O1WA) \\sim Ueq: with sigma of 0.005 and sigma for
terminal atoms of 0.01
6. Others
 Sof(O1WA)=Sof(H1WC)=Sof(H1WD)=1-FVAR(1)
 Sof(O1W)=Sof(H1WA)=Sof(H1WB)=FVAR(1)
 Fixed Sof: O11(0.5) H11(0.5) O11A(0.5) H11A(0.5)
7.a Free rotating group:
 O1W(H1WA,H1WB), O1WA(H1WC,H1WD)
7.b Rotating group:
 N10(H10A,H10B)
7.c Tetrahedral OH refined with riding coordinates:
 O11A(H11A)
7.d Idealised tetrahedral OH refined as rotating group:
 O11(H11)
;
_olex2_submission_special_instructions 'No special instructions were received'

loop_
_space_group_symop_operation_xyz
'x, y, z'
'-x, y+1/2, -z'

loop_
_atom_site_label
_atom_site_type_symbol
_atom_site_fract_x
_atom_site_fract_y
_atom_site_fract_z
_atom_site_U_iso_or_equiv
_atom_site_adp_type
_atom_site_occupancy
_atom_site_site_symmetry_order
_atom_site_calc_flag
_atom_site_refinement_flags_posn
_atom_site_refinement_flags_adp
_atom_site_refinement_flags_occupancy
_atom_site_disorder_assembly
_atom_site_disorder_group
N3 N 1.3931(3) 1.1807(4) 1.1691(3) 0.0386(7) Uani 1 1 d . U . . .
N2 N 1.6407(4) 1.0790(4) 1.2565(3) 0.0396(7) Uani 1 1 d . U . . .
N7 N 1.7754(4) 1.4938(5) 1.3157(3) 0.0486(8) Uani 1 1 d . U . . .
O1 O 1.6058(4) 0.7889(5) 1.1287(3) 0.0662(9) Uani 1 1 d . U . . .
O2 O 1.3803(4) 0.8907(5) 1.0363(3) 0.0632(9) Uani 1 1 d . U . . .
N4 N 1.6017(4) 1.2381(5) 1.3008(3) 0.0413(7) Uani 1 1 d . U . . .
O4 O 1.2442(5) 1.6792(5) 1.2513(4) 0.0742(10) Uani 1 1 d . U . . .
N6 N 1.6273(5) 1.3725(5) 1.5037(3) 0.0518(9) Uani 1 1 d . U . . .
O5 O 1.7940(4) 1.4772(5) 1.2075(3) 0.0656(9) Uani 1 1 d . U . . .
N8 N 1.4084(4) 1.4579(5) 1.2797(3) 0.0465(8) Uani 1 1 d . U . . .
N1 N 1.4984(4) 0.8996(5) 1.1109(3) 0.0470(8) Uani 1 1 d . U . . .
N9 N 1.2830(4) 1.5325(5) 1.2161(3) 0.0522(9) Uani 1 1 d . U . . .
O3 O 1.2126(5) 1.4684(5) 1.1274(4) 0.0878(14) Uani 1 1 d . U . . .
O8 O 1.7171(5) 1.4520(5) 1.5739(3) 0.0811(11) Uani 1 1 d . U . . .
O9 O 1.8447(5) 1.1035(5) 1.4788(3) 0.0774(11) Uani 1 1 d . U . . .
N10 N 1.0881(4) 2.1393(5) 1.0212(4) 0.0523(9) Uani 1 1 d D U . . .
H10A H 1.1687 2.1716 1.0701 0.078 Uiso 1 1 d GR . . B .
H10B H 1.1370 2.1460 0.9417 0.078 Uiso 1 1 d GR . . . .
O6 O 1.7994(5) 1.6208(5) 1.3761(3) 0.0771(11) Uani 1 1 d . U . . .
N5 N 1.8717(4) 1.2231(5) 1.4119(3) 0.0542(9) Uani 1 1 d . U . . .
O7 O 1.4876(5) 1.3189(6) 1.5206(3) 0.0793(12) Uani 1 1 d . U . . .
C2 C 1.4521(4) 1.2999(5) 1.2450(3) 0.0382(8) Uani 1 1 d . U . . .
O10 O 2.0054(4) 1.2682(6) 1.3674(4) 0.0910(13) Uani 1 1 d . U . . .
C1 C 1.5112(4) 1.0558(5) 1.1820(3) 0.0369(8) Uani 1 1 d . U . . .
C3 C 1.7112(4) 1.3289(5) 1.3798(3) 0.0422(9) Uani 1 1 d . U . . .
O1W O 0.9735(8) 1.8793(12) 1.1787(12) 0.070(3) Uani 0.67(3) 1 d . U P A 1
H1WA H 1.0598 1.8278 1.2080 0.105 Uiso 0.67(3) 1 d G . P A 1
H1WB H 0.9046 1.9029 1.2356 0.105 Uiso 0.67(3) 1 d G . P A 1
O11 O 0.9383(12) 2.2366(12) 1.0144(11) 0.080(3) Uani 0.5 1 d . U P B 1
H11 H 0.8706 2.1912 0.9673 0.120 Uiso 0.5 1 calc GR . P B 1
O11A O 0.9495(12) 2.1793(17) 1.0824(11) 0.098(4) Uani 0.5 1 d D U P B 2
H11A H 0.9335 2.2821 1.0783 0.147 Uiso 0.5 1 calc R . P B 2
H10C H 1.037(11) 2.060(13) 1.077(8) 0.13(3) Uiso 1 1 d . . . . .
O1WA O 0.988(3) 1.929(3) 1.248(3) 0.099(7) Uani 0.33(3) 1 d . U P A 2
H1WC H 0.9491 1.9946 1.3032 0.149 Uiso 0.33(3) 1 d G . P A 2
H1WD H 1.0760 1.8782 1.2753 0.149 Uiso 0.33(3) 1 d G . P A 2

loop_
_atom_site_aniso_label
_atom_site_aniso_U_11
_atom_site_aniso_U_22
_atom_site_aniso_U_33
_atom_site_aniso_U_23
_atom_site_aniso_U_13
_atom_site_aniso_U_12
N3 0.0368(14) 0.0434(19) 0.0355(15) 0.0010(13) -0.0010(12) 0.0032(13)
N2 0.0376(14) 0.043(2) 0.0379(15) 0.0064(14) 0.0016(12) 0.0045(13)
N7 0.0457(17) 0.054(2) 0.0457(18) 0.0054(17) -0.0032(14) -0.0031(15)
O1 0.0753(19) 0.050(2) 0.073(2) -0.0090(16) -0.0082(16) 0.0250(17)
O2 0.0661(18) 0.057(2) 0.0664(19) -0.0150(16) -0.0183(15) 0.0051(16)
N4 0.0422(15) 0.042(2) 0.0391(16) -0.0031(13) -0.0075(12) 0.0073(13)
O4 0.079(2) 0.055(2) 0.089(3) -0.0052(19) -0.0060(18) 0.0284(18)
N6 0.064(2) 0.052(2) 0.0388(17) 0.0055(17) -0.0009(16) -0.0001(18)
O5 0.080(2) 0.073(2) 0.0441(16) 0.0090(16) 0.0144(15) 0.0079(18)
N8 0.0432(16) 0.044(2) 0.0518(19) -0.0054(15) -0.0098(14) 0.0123(15)
N1 0.0523(18) 0.043(2) 0.0462(18) -0.0021(15) 0.0004(14) 0.0044(15)
N9 0.0452(17) 0.045(2) 0.066(2) 0.0043(18) -0.0085(16) 0.0081(15)
O3 0.089(2) 0.060(2) 0.113(3) -0.009(2) -0.066(2) 0.020(2)
O8 0.123(3) 0.076(3) 0.0448(17) -0.0108(18) -0.0039(18) -0.021(2)
O9 0.086(2) 0.074(3) 0.072(2) 0.026(2) -0.0226(18) 0.013(2)
N10 0.0405(16) 0.057(3) 0.059(2) -0.0029(18) -0.0020(16) 0.0013(16)
O6 0.100(3) 0.059(2) 0.072(2) -0.0023(19) -0.006(2) -0.0188(19)
N5 0.0470(19) 0.064(3) 0.0516(19) 0.0046(18) -0.0123(15) 0.0076(17)
O7 0.0657(19) 0.117(4) 0.0552(19) 0.002(2) 0.0180(15) -0.004(2)
C2 0.0358(16) 0.041(2) 0.0376(17) 0.0027(16) -0.0031(14) 0.0059(16)
O10 0.0503(18) 0.103(3) 0.119(3) 0.030(3) -0.0059(19) 0.0132(19)
C1 0.0392(17) 0.037(2) 0.0350(17) 0.0044(14) 0.0025(14) 0.0043(15)
C3 0.0425(18) 0.045(2) 0.0385(18) 0.0022(16) -0.0063(15) 0.0002(16)
O1W 0.053(3) 0.068(5) 0.090(7) 0.017(4) -0.010(3) 0.006(3)
O11 0.070(5) 0.057(5) 0.112(7) -0.020(5) -0.051(6) 0.017(4)
O11A 0.065(5) 0.111(9) 0.119(9) -0.048(7) 0.028(6) 0.020(5)
O1WA 0.075(8) 0.102(11) 0.121(13) -0.015(9) 0.005(8) 0.025(8)

loop_
_atom_type_symbol
_atom_type_description
_atom_type_scat_dispersion_real
_atom_type_scat_dispersion_imag
_atom_type_scat_source
C C 0.0033 0.0016 'International Tables Vol C Tables 4.2.6.8 and 6.1.1.4'
H H 0.0000 0.0000 'International Tables Vol C Tables 4.2.6.8 and 6.1.1.4'
N N 0.0061 0.0033 'International Tables Vol C Tables 4.2.6.8 and 6.1.1.4'
O O 0.0106 0.0060 'International Tables Vol C Tables 4.2.6.8 and 6.1.1.4'

loop_
_geom_angle_atom_site_label_1
_geom_angle_atom_site_label_2
_geom_angle_atom_site_label_3
_geom_angle
C2 N3 C1 102.2(3)
C1 N2 N4 100.1(3)
O5 N7 O6 127.5(4)
O5 N7 C3 113.3(4)
O6 N7 C3 119.1(3)
N2 N4 C2 110.3(3)
N2 N4 C3 122.8(3)
C2 N4 C3 126.5(3)
O8 N6 C3 115.1(3)
O7 N6 O8 127.9(4)
O7 N6 C3 117.0(4)
N9 N8 C2 116.5(3)
O1 N1 O2 125.2(4)
O1 N1 C1 118.0(3)
O2 N1 C1 116.8(3)
O4 N9 N8 114.9(4)
O3 N9 O4 121.0(4)
O3 N9 N8 124.0(4)
H10A N10 H10B 104.7
H10A N10 H10C 95.6
H10B N10 H10C 142.1
O11 N10 H10A 118.7
O11 N10 H10B 105.1
O11 N10 H10C 92(5)
O11A N10 H10A 102.4
O11A N10 H10B 141.9
O11A N10 H10C 59(6)
O9 N5 C3 114.3(4)
O10 N5 O9 128.7(4)
O10 N5 C3 117.0(4)
N3 C2 N4 108.2(3)
N3 C2 N8 137.6(3)
N8 C2 N4 114.2(3)
N3 C1 N1 120.7(3)
N2 C1 N3 119.2(3)
N2 C1 N1 120.1(3)
N4 C3 N7 109.9(3)
N4 C3 N6 113.0(3)
N4 C3 N5 110.9(3)
N6 C3 N7 110.6(3)
N5 C3 N7 106.7(3)
N5 C3 N6 105.5(3)
H1WA O1W H1WB 109.5
N10 O11 H11 109.5
N10 O11A H11A 109.5
N10 O11A H10C 45(5)
H11A O11A H10C 151.8
H1WC O1WA H1WD 109.5

loop_
_geom_bond_atom_site_label_1
_geom_bond_atom_site_label_2
_geom_bond_distance
N3 C2 1.336(5)
N3 C1 1.357(5)
N2 N4 1.379(5)
N2 C1 1.312(5)
N7 O5 1.206(4)
N7 O6 1.214(5)
N7 C3 1.561(5)
O1 N1 1.226(4)
O2 N1 1.234(4)
N4 C2 1.406(4)
N4 C3 1.411(5)
O4 N9 1.256(5)
N6 O8 1.214(5)
N6 O7 1.190(5)
N6 C3 1.555(5)
N8 N9 1.338(4)
N8 C2 1.346(5)
N1 C1 1.460(5)
N9 O3 1.225(5)
O9 N5 1.214(5)
N10 H10A 0.8645
N10 H10B 0.9588
N10 O11 1.404(9)
N10 O11A 1.320(9)
N10 H10C 0.96(9)
N5 O10 1.213(5)
N5 C3 1.547(5)
O1W H1WA 0.8500
O1W H1WB 0.8500
O11 H11 0.8200
O11A H11A 0.8200
O11A H10C 1.16(9)
O1WA H1WC 0.8500
O1WA H1WD 0.8500

loop_
_geom_torsion_atom_site_label_1
_geom_torsion_atom_site_label_2
_geom_torsion_atom_site_label_3
_geom_torsion_atom_site_label_4
_geom_torsion
N2 N4 C2 N3 1.9(4)
N2 N4 C2 N8 -177.5(3)
N2 N4 C3 N7 115.3(4)
N2 N4 C3 N6 -120.6(4)
N2 N4 C3 N5 -2.4(5)
O1 N1 C1 N3 -177.9(4)
O1 N1 C1 N2 4.2(5)
O2 N1 C1 N3 2.8(5)
O2 N1 C1 N2 -175.0(4)
N4 N2 C1 N3 1.4(4)
N4 N2 C1 N1 179.3(3)
O5 N7 C3 N4 -33.7(4)
O5 N7 C3 N6 -159.1(3)
O5 N7 C3 N5 86.7(4)
N9 N8 C2 N3 -9.1(7)
N9 N8 C2 N4 170.1(3)
O8 N6 C3 N7 -55.7(4)
O8 N6 C3 N4 -179.4(4)
O8 N6 C3 N5 59.2(5)
O9 N5 C3 N7 169.2(4)
O9 N5 C3 N4 -71.1(4)
O9 N5 C3 N6 51.6(5)
O6 N7 C3 N4 145.8(4)
O6 N7 C3 N6 20.4(5)
O6 N7 C3 N5 -93.9(4)
O7 N6 C3 N7 127.3(4)
O7 N6 C3 N4 3.6(5)
O7 N6 C3 N5 -117.8(4)
C2 N3 C1 N2 -0.3(4)
C2 N3 C1 N1 -178.2(3)
C2 N4 C3 N7 -56.5(5)
C2 N4 C3 N6 67.5(5)
C2 N4 C3 N5 -174.3(3)
C2 N8 N9 O4 179.4(4)
C2 N8 N9 O3 -2.9(6)
O10 N5 C3 N7 -11.3(5)
O10 N5 C3 N4 108.4(5)
O10 N5 C3 N6 -128.9(4)
C1 N3 C2 N4 -0.9(4)
C1 N3 C2 N8 178.3(5)
C1 N2 N4 C2 -1.9(4)
C1 N2 N4 C3 -175.0(3)
C3 N4 C2 N3 174.6(3)
C3 N4 C2 N8 -4.8(5)

loop_
_twin_individual_id
_twin_individual_mass_fraction_refined
1 1(2)
2 0(2)
